data_4110604
loop_
_publ_author_name
'Shunsuke Chiba'
'Mitsuru Kitamura'
'Koichi Narasaka'

_publ_contact_author
;
Dr Koichi Narasaka
Department of Chemistry
Graduate School of Science
The University of Tokyo
7-3-1 Hongo
Bunkyo-ku
Tokyo, Japan 113-0033
;
_publ_contact_author_email narasaka@chem.s.u-tokyp.ac.jp
_publ_contact_author_fax '+81 3 5800 6891'
_publ_contact_author_phone '+81 3 5841 4343'
_publ_section_title
;
 Synthesis of (-)-Sordarin
;
_journal_name_full 'Journal of the American Chemical Society'
_journal_page_first 6931
_journal_page_last 6937
_journal_paper_doi 10.1021/ja060408h
_journal_volume 128
_journal_year 2006
_chemical_formula_sum 'C21 H28 O3'
_chemical_formula_weight 328.43
_chemical_name_systematic
; 
 ? 
;
_space_group_IT_number 14
_symmetry_cell_setting monoclinic
_symmetry_space_group_name_Hall '-P 2ybc'
_symmetry_space_group_name_H-M 'P 1 21/c 1'
_atom_sites_solution_hydrogens geom
_atom_sites_solution_primary direct
_atom_sites_solution_secondary difmap
_audit_creation_method SHELXL-97
_cell_angle_alpha 90.000(2)
_cell_angle_beta 105.577(3)
_cell_angle_gamma 90.000(2)
_cell_formula_units_Z 4
_cell_length_a 14.286(7)
_cell_length_b 7.151(3)
_cell_length_c 18.100(9)
_cell_measurement_temperature 120(2)
_cell_volume 1781.2(15)
_computing_structure_refinement 'SHELXL-97 (Sheldrick, 1997)'
_computing_structure_solution 'SHELXS-97 (Sheldrick, 1990)'
_diffrn_ambient_temperature 120(2)
_diffrn_measured_fraction_theta_full 0.729
_diffrn_measured_fraction_theta_max 0.729
_diffrn_radiation_monochromator graphite
_diffrn_radiation_source 'fine-focus sealed tube'
_diffrn_radiation_type MoKYa
_diffrn_radiation_wavelength 0.71070
_diffrn_reflns_av_R_equivalents 0.0249
_diffrn_reflns_av_sigmaI/netI 0.0413
_diffrn_reflns_limit_h_max 18
_diffrn_reflns_limit_h_min -18
_diffrn_reflns_limit_k_max 8
_diffrn_reflns_limit_k_min -9
_diffrn_reflns_limit_l_max 23
_diffrn_reflns_limit_l_min -19
_diffrn_reflns_number 9709
_diffrn_reflns_theta_full 27.48
_diffrn_reflns_theta_max 27.48
_diffrn_reflns_theta_min 3.08
_exptl_absorpt_coefficient_mu 0.080
_exptl_absorpt_correction_T_max 0.9611
_exptl_absorpt_correction_T_min 0.9611
_exptl_crystal_density_diffrn 1.225
_exptl_crystal_F_000 712
_exptl_crystal_size_max 0.50
_exptl_crystal_size_mid 0.50
_exptl_crystal_size_min 0.50
_refine_diff_density_max 0.249
_refine_diff_density_min -0.204
_refine_diff_density_rms 0.043
_refine_ls_extinction_method none
_refine_ls_goodness_of_fit_ref 1.057
_refine_ls_hydrogen_treatment mixed
_refine_ls_matrix_type full
_refine_ls_number_parameters 219
_refine_ls_number_reflns 2985
_refine_ls_number_restraints 0
_refine_ls_restrained_S_all 1.057
_refine_ls_R_factor_all 0.0481
_refine_ls_R_factor_gt 0.0430
_refine_ls_shift/su_max 0.000
_refine_ls_shift/su_mean 0.000
_refine_ls_structure_factor_coef Fsqd
_refine_ls_weighting_details 'calc w=1/[Ys^2^(Fo^2^)+(0.0485P)^2^+0.6702P] where P=(Fo^2^+2Fc^2^)/3'
_refine_ls_weighting_scheme calc
_refine_ls_wR_factor_gt 0.1050
_refine_ls_wR_factor_ref 0.1088
_reflns_number_gt 2685
_reflns_number_total 2985
_reflns_threshold_expression >2sigma(I)
_cod_data_source_file ja060408hsi20060127_023916.cif
_cod_data_source_block chib0129
_cod_original_cell_volume 1781.1(15)
_cod_database_code 4110604

loop_
_symmetry_equiv_pos_as_xyz
'x, y, z'
'-x, y+1/2, -z+1/2'
'-x, -y, -z'
'x, -y-1/2, z-1/2'

loop_
_atom_site_label
_atom_site_type_symbol
_atom_site_fract_x
_atom_site_fract_y
_atom_site_fract_z
_atom_site_U_iso_or_equiv
_atom_site_adp_type
_atom_site_occupancy
_atom_site_symmetry_multiplicity
_atom_site_calc_flag
_atom_site_refinement_flags
C1 C 0.68219(13) 0.6054(3) 0.14001(10) 0.0257(4) Uani 1 1 d .
H1 H 0.6936 0.7434 0.1451 0.031 Uiso 1 1 calc R
C2 C 0.72641(15) 0.5102(3) 0.21955(11) 0.0344(5) Uani 1 1 d .
H2 H 0.7585 0.6048 0.2580 0.041 Uiso 1 1 calc R
H3 H 0.6746 0.4486 0.2377 0.041 Uiso 1 1 calc R
C3 C 0.80100(13) 0.3646(3) 0.20879(10) 0.0280(4) Uani 1 1 d .
H4 H 0.8678 0.4162 0.2233 0.034 Uiso 1 1 calc R
H5 H 0.7990 0.2502 0.2392 0.034 Uiso 1 1 calc R
C4 C 0.76645(12) 0.3256(2) 0.12308(9) 0.0200(4) Uani 1 1 d .
H6 H 0.7033 0.2569 0.1131 0.024 Uiso 1 1 calc R
C5 C 0.74478(12) 0.5220(2) 0.09072(10) 0.0207(4) Uani 1 1 d .
H7 H 0.8078 0.5917 0.1042 0.025 Uiso 1 1 calc R
C6 C 0.70877(12) 0.5201(2) 0.00378(9) 0.0208(4) Uani 1 1 d .
H8 H 0.7127 0.6485 -0.0156 0.025 Uiso 1 1 calc R
H9 H 0.6396 0.4821 -0.0113 0.025 Uiso 1 1 calc R
C7 C 0.76679(11) 0.3871(2) -0.03463(9) 0.0185(3) Uani 1 1 d .
C8 C 0.77258(11) 0.1824(2) -0.00251(9) 0.0178(3) Uani 1 1 d .
C9 C 0.83295(11) 0.2154(2) 0.08409(9) 0.0201(4) Uani 1 1 d .
C10 C 0.91581(12) 0.3445(2) 0.07325(10) 0.0231(4) Uani 1 1 d .
H10 H 0.9250 0.4529 0.1085 0.028 Uiso 1 1 calc R
H11 H 0.9778 0.2750 0.0826 0.028 Uiso 1 1 calc R
C11 C 0.88033(12) 0.4082(2) -0.01112(10) 0.0222(4) Uani 1 1 d .
H12 H 0.9044 0.5341 -0.0217 0.027 Uiso 1 1 calc R
C12 C 0.90952(12) 0.2469(3) -0.05631(10) 0.0257(4) Uani 1 1 d .
H13 H 0.8959 0.2769 -0.1116 0.031 Uiso 1 1 calc R
H14 H 0.9791 0.2144 -0.0360 0.031 Uiso 1 1 calc R
C13 C 0.84405(12) 0.0912(2) -0.04200(10) 0.0216(4) Uani 1 1 d .
O1 O 0.84807(9) -0.07260(17) -0.05599(7) 0.0296(3) Uani 1 1 d .
C14 C 0.57418(13) 0.5686(3) 0.10856(11) 0.0317(4) Uani 1 1 d .
H15 H 0.5497 0.6357 0.0600 0.048 Uiso 1 1 calc R
H16 H 0.5399 0.6123 0.1455 0.048 Uiso 1 1 calc R
H17 H 0.5632 0.4342 0.0999 0.048 Uiso 1 1 calc R
C15 C 0.86463(13) 0.0361(2) 0.12699(10) 0.0254(4) Uani 1 1 d .
H18 H 0.8143 -0.0494 0.1285 0.031 Uiso 1 1 calc R
C16 C 0.95307(14) -0.0168(3) 0.16247(12) 0.0376(5) Uani 1 1 d .
H19 H 1.0066 0.0625 0.1630 0.045 Uiso 1 1 calc R
H20 H 0.9637 -0.1345 0.1877 0.045 Uiso 1 1 calc R
C17 C 0.72400(12) 0.4057(2) -0.12072(10) 0.0234(4) Uani 1 1 d .
H21 H 0.6856 0.3048 -0.1466 0.028 Uiso 1 1 calc R
C18 C 0.73543(17) 0.5467(3) -0.16147(12) 0.0428(6) Uani 1 1 d .
H22 H 0.7733 0.6505 -0.1379 0.051 Uiso 1 1 calc R
H23 H 0.7060 0.5470 -0.2152 0.051 Uiso 1 1 calc R
C19 C 0.68026(12) 0.0692(2) -0.01370(10) 0.0198(4) Uani 1 1 d .
O2 O 0.65126(9) -0.00061(18) 0.03637(7) 0.0274(3) Uani 1 1 d .
O3 O 0.63365(8) 0.05022(17) -0.08802(7) 0.0239(3) Uani 1 1 d .
C20 C 0.54470(12) -0.0600(3) -0.10406(10) 0.0261(4) Uani 1 1 d .
H24 H 0.4963 0.0019 -0.0821 0.031 Uiso 1 1 calc R
H25 H 0.5584 -0.1858 -0.0809 0.031 Uiso 1 1 calc R
C21 C 0.50627(15) -0.0755(3) -0.18894(11) 0.0407(5) Uani 1 1 d .
H26 H 0.4939 0.0498 -0.2113 0.061 Uiso 1 1 calc R
H27 H 0.4456 -0.1472 -0.2013 0.061 Uiso 1 1 calc R
H28 H 0.5541 -0.1394 -0.2100 0.061 Uiso 1 1 calc R

loop_
_atom_site_aniso_label
_atom_site_aniso_U_11
_atom_site_aniso_U_22
_atom_site_aniso_U_33
_atom_site_aniso_U_23
_atom_site_aniso_U_13
_atom_site_aniso_U_12
C1 0.0322(10) 0.0215(9) 0.0255(9) -0.0023(7) 0.0113(8) 0.0010(8)
C2 0.0445(12) 0.0357(11) 0.0237(10) -0.0045(8) 0.0104(9) 0.0054(9)
C3 0.0302(10) 0.0316(10) 0.0206(9) 0.0002(8) 0.0041(7) 0.0004(8)
C4 0.0191(8) 0.0211(9) 0.0200(9) 0.0002(7) 0.0056(7) -0.0012(7)
C5 0.0218(8) 0.0178(9) 0.0226(9) -0.0029(7) 0.0061(7) -0.0015(7)
C6 0.0208(8) 0.0189(9) 0.0231(9) -0.0006(7) 0.0065(7) 0.0009(7)
C7 0.0183(8) 0.0170(8) 0.0206(9) -0.0006(7) 0.0061(6) -0.0027(6)
C8 0.0177(8) 0.0161(8) 0.0204(9) -0.0013(6) 0.0065(6) -0.0009(6)
C9 0.0173(8) 0.0189(9) 0.0233(9) 0.0000(7) 0.0042(6) -0.0010(7)
C10 0.0168(8) 0.0222(9) 0.0296(10) -0.0022(7) 0.0050(7) -0.0028(7)
C11 0.0191(8) 0.0211(9) 0.0273(10) -0.0017(7) 0.0079(7) -0.0054(7)
C12 0.0204(9) 0.0279(10) 0.0319(10) -0.0027(8) 0.0123(7) -0.0022(7)
C13 0.0184(8) 0.0217(9) 0.0242(9) -0.0026(7) 0.0049(7) 0.0004(7)
O1 0.0276(7) 0.0224(7) 0.0408(8) -0.0078(6) 0.0127(6) 0.0007(5)
C14 0.0316(10) 0.0351(11) 0.0329(11) -0.0021(9) 0.0165(8) 0.0024(8)
C15 0.0242(9) 0.0231(9) 0.0277(10) 0.0018(7) 0.0047(7) 0.0015(7)
C16 0.0298(10) 0.0342(11) 0.0447(13) 0.0113(9) 0.0031(9) 0.0057(9)
C17 0.0256(9) 0.0229(9) 0.0218(9) -0.0029(7) 0.0067(7) -0.0054(7)
C18 0.0616(15) 0.0334(12) 0.0253(11) 0.0038(9) -0.0027(10) -0.0185(10)
C19 0.0180(8) 0.0173(8) 0.0248(9) -0.0010(7) 0.0069(7) 0.0011(7)
O2 0.0266(7) 0.0308(7) 0.0253(7) 0.0016(5) 0.0080(5) -0.0091(6)
O3 0.0198(6) 0.0276(7) 0.0235(7) -0.0011(5) 0.0044(5) -0.0096(5)
C20 0.0190(8) 0.0275(10) 0.0301(10) 0.0009(8) 0.0039(7) -0.0085(7)
C21 0.0388(12) 0.0470(13) 0.0319(11) -0.0004(9) 0.0019(9) -0.0190(10)

loop_
_atom_type_symbol
_atom_type_description
_atom_type_scat_dispersion_real
_atom_type_scat_dispersion_imag
_atom_type_scat_source
C C 0.0033 0.0016 'International Tables Vol C Tables 4.2.6.8 and 6.1.1.4'
H H 0.0000 0.0000 'International Tables Vol C Tables 4.2.6.8 and 6.1.1.4'
O O 0.0106 0.0060 'International Tables Vol C Tables 4.2.6.8 and 6.1.1.4'

loop_
_geom_angle_atom_site_label_1
_geom_angle_atom_site_label_2
_geom_angle_atom_site_label_3
_geom_angle
C14 C1 C5 113.89(15)
C14 C1 C2 112.87(15)
C5 C1 C2 102.15(14)
C14 C1 H1 109.2
C5 C1 H1 109.2
C2 C1 H1 109.2
C3 C2 C1 107.46(15)
C3 C2 H2 110.2
C1 C2 H2 110.2
C3 C2 H3 110.2
C1 C2 H3 110.2
H2 C2 H3 108.5
C4 C3 C2 101.95(14)
C4 C3 H4 111.4
C2 C3 H4 111.4
C4 C3 H5 111.4
C2 C3 H5 111.4
H4 C3 H5 109.2
C5 C4 C3 101.54(14)
C5 C4 C9 112.45(14)
C3 C4 C9 119.25(14)
C5 C4 H6 107.7
C3 C4 H6 107.7
C9 C4 H6 107.7
C6 C5 C4 111.60(14)
C6 C5 C1 121.00(15)
C4 C5 C1 102.93(14)
C6 C5 H7 106.8
C4 C5 H7 106.8
C1 C5 H7 106.8
C5 C6 C7 113.48(14)
C5 C6 H8 108.9
C7 C6 H8 108.9
C5 C6 H9 108.9
C7 C6 H9 108.9
H8 C6 H9 107.7
C17 C7 C6 106.91(14)
C17 C7 C8 115.38(13)
C6 C7 C8 112.89(13)
C17 C7 C11 111.81(13)
C6 C7 C11 117.33(14)
C8 C7 C11 92.39(12)
C19 C8 C13 111.94(13)
C19 C8 C7 119.47(13)
C13 C8 C7 101.45(13)
C19 C8 C9 115.69(13)
C13 C8 C9 105.58(13)
C7 C8 C9 100.81(12)
C15 C9 C4 109.64(14)
C15 C9 C10 115.94(14)
C4 C9 C10 109.73(14)
C15 C9 C8 112.99(14)
C4 C9 C8 106.79(13)
C10 C9 C8 101.15(13)
C11 C10 C9 103.97(13)
C11 C10 H10 111.0
C9 C10 H10 111.0
C11 C10 H11 111.0
C9 C10 H11 111.0
H10 C10 H11 109.0
C12 C11 C10 103.96(15)
C12 C11 C7 101.06(13)
C10 C11 C7 106.30(13)
C12 C11 H12 114.7
C10 C11 H12 114.7
C7 C11 H12 114.7
C13 C12 C11 101.07(13)
C13 C12 H13 111.6
C11 C12 H13 111.6
C13 C12 H14 111.6
C11 C12 H14 111.6
H13 C12 H14 109.4
O1 C13 C12 127.64(16)
O1 C13 C8 125.82(15)
C12 C13 C8 106.50(14)
C1 C14 H15 109.5
C1 C14 H16 109.5
H15 C14 H16 109.5
C1 C14 H17 109.5
H15 C14 H17 109.5
H16 C14 H17 109.5
C16 C15 C9 128.02(18)
C16 C15 H18 116.0
C9 C15 H18 116.0
C15 C16 H19 120.0
C15 C16 H20 120.0
H19 C16 H20 120.0
C18 C17 C7 125.40(17)
C18 C17 H21 117.3
C7 C17 H21 117.3
C17 C18 H22 120.0
C17 C18 H23 120.0
H22 C18 H23 120.0
O2 C19 O3 122.47(15)
O2 C19 C8 125.84(15)
O3 C19 C8 111.67(13)
C19 O3 C20 115.29(13)
O3 C20 C21 107.82(14)
O3 C20 H24 110.1
C21 C20 H24 110.1
O3 C20 H25 110.1
C21 C20 H25 110.1
H24 C20 H25 108.5
C20 C21 H26 109.5
C20 C21 H27 109.5
H26 C21 H27 109.5
C20 C21 H28 109.5
H26 C21 H28 109.5
H27 C21 H28 109.5

loop_
_geom_bond_atom_site_label_1
_geom_bond_atom_site_label_2
_geom_bond_distance
C1 C14 1.517(3)
C1 C5 1.543(2)
C1 C2 1.564(3)
C1 H1 1.0000
C2 C3 1.539(3)
C2 H2 0.9900
C2 H3 0.9900
C3 C4 1.522(2)
C3 H4 0.9900
C3 H5 0.9900
C4 C5 1.521(2)
C4 C9 1.543(2)
C4 H6 1.0000
C5 C6 1.519(2)
C5 H7 1.0000
C6 C7 1.544(2)
C6 H8 0.9900
C6 H9 0.9900
C7 C17 1.519(2)
C7 C8 1.569(2)
C7 C11 1.570(2)
C8 C19 1.514(2)
C8 C13 1.540(2)
C8 C9 1.591(2)
C9 C15 1.504(2)
C9 C10 1.555(2)
C10 C11 1.543(3)
C10 H10 0.9900
C10 H11 0.9900
C11 C12 1.535(2)
C11 H12 1.0000
C12 C13 1.520(2)
C12 H13 0.9900
C12 H14 0.9900
C13 O1 1.203(2)
C14 H15 0.9800
C14 H16 0.9800
C14 H17 0.9800
C15 C16 1.310(3)
C15 H18 0.9500
C16 H19 0.9500
C16 H20 0.9500
C17 C18 1.285(3)
C17 H21 0.9500
C18 H22 0.9500
C18 H23 0.9500
C19 O2 1.202(2)
C19 O3 1.338(2)
O3 C20 1.457(2)
C20 C21 1.490(3)
C20 H24 0.9900
C20 H25 0.9900
C21 H26 0.9800
C21 H27 0.9800
C21 H28 0.9800

loop_
_geom_torsion_atom_site_label_1
_geom_torsion_atom_site_label_2
_geom_torsion_atom_site_label_3
_geom_torsion_atom_site_label_4
_geom_torsion
C14 C1 C2 C3 116.16(18)
C5 C1 C2 C3 -6.55(19)
C1 C2 C3 C4 -22.7(2)
C2 C3 C4 C5 43.67(17)
C2 C3 C4 C9 167.80(15)
C3 C4 C5 C6 179.67(14)
C9 C4 C5 C6 51.06(19)
C3 C4 C5 C1 -49.09(16)
C9 C4 C5 C1 -177.70(14)
C14 C1 C5 C6 36.9(2)
C2 C1 C5 C6 158.96(16)
C14 C1 C5 C4 -88.40(17)
C2 C1 C5 C4 33.62(17)
C4 C5 C6 C7 -43.33(19)
C1 C5 C6 C7 -164.58(14)
C5 C6 C7 C17 -178.37(14)
C5 C6 C7 C8 53.70(19)
C5 C6 C7 C11 -51.91(19)
C17 C7 C8 C19 -59.65(19)
C6 C7 C8 C19 63.71(19)
C11 C7 C8 C19 -175.20(14)
C17 C7 C8 C13 63.89(17)
C6 C7 C8 C13 -172.76(13)
C11 C7 C8 C13 -51.66(14)
C17 C7 C8 C9 172.41(13)
C6 C7 C8 C9 -64.23(16)
C11 C7 C8 C9 56.86(13)
C5 C4 C9 C15 170.79(13)
C3 C4 C9 C15 52.1(2)
C5 C4 C9 C10 42.37(18)
C3 C4 C9 C10 -76.28(19)
C5 C4 C9 C8 -66.46(17)
C3 C4 C9 C8 174.89(14)
C19 C8 C9 C15 59.14(18)
C13 C8 C9 C15 -65.24(17)
C7 C8 C9 C15 -170.49(13)
C19 C8 C9 C4 -61.48(17)
C13 C8 C9 C4 174.14(13)
C7 C8 C9 C4 68.89(15)
C19 C8 C9 C10 -176.25(13)
C13 C8 C9 C10 59.37(15)
C7 C8 C9 C10 -45.88(14)
C15 C9 C10 C11 136.24(15)
C4 C9 C10 C11 -98.90(15)
C8 C9 C10 C11 13.65(16)
C9 C10 C11 C12 -83.15(15)
C9 C10 C11 C7 23.03(17)
C17 C7 C11 C12 -59.70(17)
C6 C7 C11 C12 176.28(14)
C8 C7 C11 C12 58.91(14)
C17 C7 C11 C10 -167.96(14)
C6 C7 C11 C10 68.02(18)
C8 C7 C11 C10 -49.35(14)
C10 C11 C12 C13 66.64(16)
C7 C11 C12 C13 -43.44(16)
C11 C12 C13 O1 -168.59(18)
C11 C12 C13 C8 9.18(17)
C19 C8 C13 O1 -25.6(2)
C7 C8 C13 O1 -154.09(17)
C9 C8 C13 O1 101.13(19)
C19 C8 C13 C12 156.61(14)
C7 C8 C13 C12 28.09(16)
C9 C8 C13 C12 -76.70(16)
C4 C9 C15 C16 -117.9(2)
C10 C9 C15 C16 7.0(3)
C8 C9 C15 C16 123.1(2)
C6 C7 C17 C18 73.1(2)
C8 C7 C17 C18 -160.5(2)
C11 C7 C17 C18 -56.6(3)
C13 C8 C19 O2 118.73(19)
C7 C8 C19 O2 -123.00(18)
C9 C8 C19 O2 -2.3(2)
C13 C8 C19 O3 -59.73(18)
C7 C8 C19 O3 58.54(19)
C9 C8 C19 O3 179.26(13)
O2 C19 O3 C20 0.4(2)
C8 C19 O3 C20 178.96(14)
C19 O3 C20 C21 -176.68(15)
